data_7029614
loop_
_publ_author_name
'Ishtaiwi, Zakariyya'
'R\"uffer, Tobias'
'Klaib, Sami'
'Buschbeck, Roy'
'Walfort, Bernhard'
'Lang, Heinrich'

_publ_section_title
;
 Porphyrins with a carbosilane dendrimer periphery as synthetic components
 for supramolecular self-assembly.
;
_journal_issue 21
_journal_name_full 'Dalton transactions (Cambridge, England : 2003)'
_journal_page_first 7868
_journal_page_last 7888
_journal_paper_doi 10.1039/c3dt53535e
_journal_volume 43
_journal_year 2014
_chemical_formula_moiety 'C64 H76 N4 O4 Si4 Zn, 2(C4 H8 O)'
_chemical_formula_sum 'C72 H92 N4 O6 Si4 Zn'
_chemical_formula_weight 1287.23
_chemical_name_systematic
;
 ?
;
_space_group_IT_number 2
_symmetry_cell_setting triclinic
_symmetry_space_group_name_Hall '-P 1'
_symmetry_space_group_name_H-M 'P -1'
_atom_sites_solution_hydrogens geom
_atom_sites_solution_primary direct
_atom_sites_solution_secondary difmap
_audit_creation_method SHELXL-97
_cell_angle_alpha 75.817(15)
_cell_angle_beta 76.980(16)
_cell_angle_gamma 80.566(14)
_cell_formula_units_Z 2
_cell_length_a 13.168(2)
_cell_length_b 13.595(2)
_cell_length_c 20.215(4)
_cell_measurement_reflns_used 9438
_cell_measurement_temperature 100
_cell_measurement_theta_max 60.12
_cell_measurement_theta_min 3.68
_cell_volume 3395.6(10)
_computing_cell_refinement
;
CrysAlisPro, Oxford Diffraction Ltd.,
Version 1.171.33.64 (release 22-03-2010 CrysAlis171 .NET)
(compiled Mar 22 2010,13:57:49)
;
_computing_data_collection
;
CrysAlisPro, Oxford Diffraction Ltd.,
Version 1.171.33.64 (release 22-03-2010 CrysAlis171 .NET)
(compiled Mar 22 2010,13:57:49)
;
_computing_data_reduction
;
CrysAlisPro, Oxford Diffraction Ltd.,
Version 1.171.33.64 (release 22-03-2010 CrysAlis171 .NET)
(compiled Mar 22 2010,13:57:49)
;
_computing_structure_refinement 'SHELXL-97 (Sheldrick, 1997)'
_computing_structure_solution 'SHELXS-97 (Sheldrick, 1997)'
_diffrn_ambient_temperature 100
_diffrn_measured_fraction_theta_full 0.976
_diffrn_measured_fraction_theta_max 0.976
_diffrn_measurement_device_type 'oxford gemini s'
_diffrn_measurement_method '\w scans'
_diffrn_radiation_monochromator graphite
_diffrn_radiation_source 'fine-focus sealed tube'
_diffrn_radiation_type CuK\a
_diffrn_radiation_wavelength 1.54184
_diffrn_reflns_av_R_equivalents 0.0177
_diffrn_reflns_av_sigmaI/netI 0.0267
_diffrn_reflns_limit_h_max 14
_diffrn_reflns_limit_h_min -14
_diffrn_reflns_limit_k_max 15
_diffrn_reflns_limit_k_min -14
_diffrn_reflns_limit_l_max 22
_diffrn_reflns_limit_l_min -22
_diffrn_reflns_number 25781
_diffrn_reflns_theta_full 60.47
_diffrn_reflns_theta_max 60.47
_diffrn_reflns_theta_min 3.38
_diffrn_standards_decay_% 0
_diffrn_standards_interval_count 50
_diffrn_standards_interval_time 10
_diffrn_standards_number 2
_exptl_absorpt_coefficient_mu 1.603
_exptl_absorpt_correction_T_max 1.00000
_exptl_absorpt_correction_T_min 0.75213
_exptl_absorpt_correction_type multi-scan
_exptl_absorpt_process_details
;
CrysAlisPro, Oxford Diffraction Ltd.,
Version 1.171.33.64 (release 22-03-2010 CrysAlis171 .NET)
(compiled Mar 22 2010,13:57:49)
Empirical absorption correction using spherical harmonics,
 implemented in SCALE3 ABSPACK scaling algorithm.
;
_exptl_crystal_colour red
_exptl_crystal_density_diffrn 1.259
_exptl_crystal_density_method 'not measured'
_exptl_crystal_description block
_exptl_crystal_F_000 1372
_exptl_crystal_size_max 0.25
_exptl_crystal_size_mid 0.20
_exptl_crystal_size_min 0.18
_refine_diff_density_max 1.794
_refine_diff_density_min -1.695
_refine_diff_density_rms 0.083
_refine_ls_extinction_method none
_refine_ls_goodness_of_fit_ref 1.104
_refine_ls_hydrogen_treatment constr
_refine_ls_matrix_type full
_refine_ls_number_parameters 837
_refine_ls_number_reflns 9976
_refine_ls_number_restraints 98
_refine_ls_restrained_S_all 1.101
_refine_ls_R_factor_all 0.0795
_refine_ls_R_factor_gt 0.0661
_refine_ls_shift/su_max 0.001
_refine_ls_shift/su_mean 0.000
_refine_ls_structure_factor_coef Fsqd
_refine_ls_weighting_details 'calc w=1/[\s^2^(Fo^2^)+(0.1226P)^2^+4.4578P] where P=(Fo^2^+2Fc^2^)/3'
_refine_ls_weighting_scheme calc
_refine_ls_wR_factor_gt 0.1871
_refine_ls_wR_factor_ref 0.2008
_reflns_number_gt 7969
_reflns_number_total 9976
_reflns_threshold_expression >2sigma(I)
_cod_data_source_file c3dt53535e2.cif
_cod_data_source_block zak8
_cod_depositor_comments 'Adding full bibliography for 7029611--7029615.cif.'
_cod_original_cell_volume 3395.5(11)
_cod_original_sg_symbol_H-M P-1
_cod_database_code 7029614

loop_
_symmetry_equiv_pos_as_xyz
'x, y, z'
'-x, -y, -z'

loop_
_atom_site_label
_atom_site_type_symbol
_atom_site_fract_x
_atom_site_fract_y
_atom_site_fract_z
_atom_site_U_iso_or_equiv
_atom_site_adp_type
_atom_site_occupancy
_atom_site_symmetry_multiplicity
_atom_site_calc_flag
_atom_site_refinement_flags
_atom_site_disorder_assembly
_atom_site_disorder_group
C1 C 0.7361(3) 0.9463(3) 0.7118(2) 0.0312(9) Uani 1 1 d . . .
C2 C 0.8361(3) 0.9064(3) 0.7264(2) 0.0296(9) Uani 1 1 d . . .
C3 C 0.8951(3) 0.9528(3) 0.7577(2) 0.0295(9) Uani 1 1 d . . .
C4 C 0.9911(3) 0.9057(3) 0.7812(2) 0.0342(9) Uani 1 1 d . . .
H4 H 1.0262 0.8420 0.7762 0.041 Uiso 1 1 calc R . .
C5 C 1.0203(3) 0.9713(3) 0.8117(2) 0.0326(9) Uani 1 1 d . . .
H5 H 1.0790 0.9610 0.8320 0.039 Uiso 1 1 calc R . .
C6 C 0.9439(3) 1.0603(3) 0.8071(2) 0.0280(8) Uani 1 1 d . . .
C7 C 0.9442(3) 1.1442(3) 0.8362(2) 0.0295(9) Uani 1 1 d . . .
C8 C 0.8669(3) 1.2279(3) 0.8374(2) 0.0292(9) Uani 1 1 d . . .
C9 C 0.8688(3) 1.3142(3) 0.8670(2) 0.0332(9) Uani 1 1 d . . .
H9 H 0.9218 1.3244 0.8873 0.040 Uiso 1 1 calc R . .
C10 C 0.7798(3) 1.3769(3) 0.8597(2) 0.0334(9) Uani 1 1 d . . .
H10 H 0.7602 1.4388 0.8736 0.040 Uiso 1 1 calc R . .
C11 C 0.7201(3) 1.3297(3) 0.8262(2) 0.0304(9) Uani 1 1 d . . .
C12 C 0.6188(3) 1.3684(3) 0.8139(2) 0.0320(9) Uani 1 1 d . . .
C13 C 0.5595(3) 1.3206(3) 0.7845(2) 0.0327(9) Uani 1 1 d . . .
C14 C 0.4549(3) 1.3601(3) 0.7718(2) 0.0391(10) Uani 1 1 d . . .
H14 H 0.4152 1.4188 0.7835 0.047 Uiso 1 1 calc R . .
C15 C 0.4259(3) 1.2959(4) 0.7399(2) 0.0412(11) Uani 1 1 d . . .
H15 H 0.3628 1.3025 0.7249 0.049 Uiso 1 1 calc R . .
C16 C 0.5109(3) 1.2151(3) 0.7332(2) 0.0322(9) Uani 1 1 d . . .
C17 C 0.5118(3) 1.1323(3) 0.7024(2) 0.0341(9) Uani 1 1 d . . .
C18 C 0.5908(3) 1.0495(3) 0.6997(2) 0.0319(9) Uani 1 1 d . . .
C19 C 0.5909(3) 0.9659(4) 0.6672(2) 0.0397(10) Uani 1 1 d . . .
H19 H 0.5393 0.9575 0.6450 0.048 Uiso 1 1 calc R . .
C20 C 0.6791(3) 0.9023(4) 0.6751(2) 0.0387(10) Uani 1 1 d . . .
H20 H 0.6996 0.8415 0.6598 0.046 Uiso 1 1 calc R . .
C21 C 0.8869(3) 0.8078(3) 0.7065(2) 0.0313(9) Uani 1 1 d . . .
C22 C 0.8446(3) 0.7159(3) 0.7357(2) 0.0369(10) Uani 1 1 d . . .
H22 H 0.7802 0.7153 0.7663 0.044 Uiso 1 1 calc R . .
C23 C 0.8979(4) 0.6251(3) 0.7196(2) 0.0409(10) Uani 1 1 d . . .
H23 H 0.8684 0.5647 0.7404 0.049 Uiso 1 1 calc R . .
C24 C 0.9934(3) 0.6213(3) 0.6738(2) 0.0358(10) Uani 1 1 d . . .
C25 C 1.0339(3) 0.7142(3) 0.6433(2) 0.0357(10) Uani 1 1 d . . .
H25 H 1.0972 0.7150 0.6115 0.043 Uiso 1 1 calc R . .
C26 C 0.9820(3) 0.8049(3) 0.6591(2) 0.0334(9) Uani 1 1 d . . .
H26 H 1.0111 0.8654 0.6378 0.040 Uiso 1 1 calc R . .
C27 C 0.9835(7) 0.4208(6) 0.6340(6) 0.127(4) Uani 1 1 d . . .
H27A H 0.9234 0.4091 0.6707 0.191 Uiso 1 1 calc R . .
H27B H 1.0216 0.3564 0.6271 0.191 Uiso 1 1 calc R . .
H27C H 0.9610 0.4578 0.5919 0.191 Uiso 1 1 calc R . .
C28 C 1.1869(6) 0.5190(5) 0.5882(4) 0.086(2) Uani 1 1 d . . .
H28A H 1.1653 0.5576 0.5461 0.129 Uiso 1 1 calc R . .
H28B H 1.2243 0.4547 0.5806 0.129 Uiso 1 1 calc R . .
H28C H 1.2317 0.5564 0.6017 0.129 Uiso 1 1 calc R . .
C29 C 1.1078(5) 0.4243(5) 0.7403(3) 0.0665(16) Uani 1 1 d . . .
H29A H 1.0449 0.4031 0.7727 0.080 Uiso 1 1 calc R . .
H29B H 1.1526 0.3629 0.7315 0.080 Uiso 1 1 calc R . .
C30 C 1.1630(5) 0.4781(4) 0.7747(3) 0.0669(16) Uani 1 1 d . D .
H30A H 1.1245 0.5449 0.7763 0.080 Uiso 1 1 calc R . .
H30B H 1.2318 0.4885 0.7461 0.080 Uiso 1 1 calc R . .
C31 C 1.1770(5) 0.4246(5) 0.8478(3) 0.0662(16) Uani 1 1 d . . .
H31A H 1.1089 0.4122 0.8769 0.079 Uiso 1 1 calc R A 1
H31B H 1.2187 0.3590 0.8467 0.079 Uiso 1 1 calc R A 1
C32 C 1.0334(3) 1.1403(3) 0.8723(2) 0.0294(9) Uani 1 1 d . . .
C33 C 1.1351(3) 1.1491(4) 0.8354(2) 0.0402(10) Uani 1 1 d . . .
H33 H 1.1488 1.1595 0.7872 0.048 Uiso 1 1 calc R . .
C34 C 1.2168(3) 1.1426(4) 0.8702(2) 0.0417(11) Uani 1 1 d . . .
H34 H 1.2846 1.1481 0.8446 0.050 Uiso 1 1 calc R . .
C35 C 1.1997(3) 1.1280(3) 0.9422(2) 0.0324(9) Uani 1 1 d . . .
C36 C 1.0980(3) 1.1158(3) 0.9782(2) 0.0355(9) Uani 1 1 d . . .
H36 H 1.0846 1.1029 1.0266 0.043 Uiso 1 1 calc R . .
C37 C 1.0159(3) 1.1222(3) 0.9443(2) 0.0373(10) Uani 1 1 d . . .
H37 H 0.9485 1.1144 0.9701 0.045 Uiso 1 1 calc R . .
C38 C 1.4382(3) 1.0991(4) 0.9318(2) 0.0444(11) Uani 1 1 d . . .
H38A H 1.4421 1.0332 0.9215 0.067 Uiso 1 1 calc R . .
H38B H 1.4940 1.0995 0.9552 0.067 Uiso 1 1 calc R . .
H38C H 1.4448 1.1503 0.8894 0.067 Uiso 1 1 calc R . .
C39 C 1.2904(4) 1.0314(4) 1.0732(2) 0.0402(10) Uani 1 1 d . . .
H39A H 1.2933 0.9647 1.0643 0.060 Uiso 1 1 calc R . .
H39B H 1.2234 1.0485 1.1009 0.060 Uiso 1 1 calc R . .
H39C H 1.3449 1.0317 1.0977 0.060 Uiso 1 1 calc R . .
C40 C 1.3030(4) 1.2566(4) 1.0082(3) 0.0446(11) Uani 1 1 d . . .
H40A H 1.3646 1.2581 1.0265 0.054 Uiso 1 1 calc R . .
H40B H 1.3066 1.3069 0.9647 0.054 Uiso 1 1 calc R . .
C41 C 1.2087(6) 1.2879(5) 1.0578(4) 0.089(2) Uani 1 1 d . E .
H41A H 1.2062 1.2390 1.1019 0.107 Uiso 1 1 calc R . .
H41B H 1.1468 1.2845 1.0403 0.107 Uiso 1 1 calc R . .
C42 C 1.2032(5) 1.3934(4) 1.0709(3) 0.0590(14) Uani 1 1 d . . .
H42A H 1.2425 1.3885 1.1070 0.071 Uiso 1 1 calc R B 1
H42B H 1.2384 1.4359 1.0288 0.071 Uiso 1 1 calc R B 1
C43 C 0.5691(3) 1.4649(3) 0.8369(2) 0.0351(9) Uani 1 1 d . . .
C44 C 0.4929(4) 1.4631(4) 0.8963(3) 0.0451(11) Uani 1 1 d . . .
H44 H 0.4744 1.4006 0.9236 0.054 Uiso 1 1 calc R . .
C45 C 0.4436(4) 1.5520(4) 0.9161(2) 0.0467(12) Uani 1 1 d . . .
H45 H 0.3941 1.5473 0.9573 0.056 Uiso 1 1 calc R . .
C46 C 0.4652(3) 1.6483(3) 0.8767(2) 0.0389(10) Uani 1 1 d . . .
C47 C 0.5454(4) 1.6492(4) 0.8186(3) 0.0502(12) Uani 1 1 d . . .
H47 H 0.5647 1.7116 0.7916 0.060 Uiso 1 1 calc R . .
C48 C 0.5977(4) 1.5598(4) 0.7995(3) 0.0459(11) Uani 1 1 d . . .
H48 H 0.6527 1.5636 0.7613 0.055 Uiso 1 1 calc R . .
C49 C 0.4440(7) 1.8812(4) 0.8393(3) 0.084(2) Uani 1 1 d . . .
H49A H 0.4474 1.8783 0.7919 0.125 Uiso 1 1 calc R . .
H49B H 0.5135 1.8809 0.8468 0.125 Uiso 1 1 calc R . .
H49C H 0.4016 1.9425 0.8488 0.125 Uiso 1 1 calc R . .
C50 C 0.3795(4) 1.7731(4) 0.9898(3) 0.0523(12) Uani 1 1 d . . .
H50A H 0.3499 1.7143 1.0202 0.078 Uiso 1 1 calc R . .
H50B H 0.3366 1.8340 0.9998 0.078 Uiso 1 1 calc R . .
H50C H 0.4491 1.7735 0.9968 0.078 Uiso 1 1 calc R . .
C51 C 0.2472(5) 1.7690(5) 0.8869(4) 0.075(2) Uani 1 1 d . . .
H51A H 0.2086 1.8351 0.8911 0.090 Uiso 1 1 calc R . .
H51B H 0.2494 1.7607 0.8402 0.090 Uiso 1 1 calc R . .
C52 C 0.1887(5) 1.6873(9) 0.9381(4) 0.114(4) Uani 1 1 d . F .
H52A H 0.1879 1.6957 0.9845 0.137 Uiso 1 1 calc R . .
H52B H 0.2282 1.6217 0.9336 0.137 Uiso 1 1 calc R . .
C53 C 0.0761(5) 1.6833(7) 0.9324(4) 0.095(3) Uani 1 1 d . . .
H53A H 0.0707 1.6980 0.8838 0.114 Uiso 1 1 calc R C 1
H53B H 0.0297 1.7347 0.9540 0.114 Uiso 1 1 calc R C 1
C62 C 0.0227(3) 1.1476(3) 0.5968(2) 0.0327(9) Uani 1 1 d . . .
H62A H 0.0119 1.0790 0.6234 0.039 Uiso 1 1 calc R . .
H62B H 0.0174 1.1908 0.6294 0.039 Uiso 1 1 calc R . .
C60 C 0.1817(4) 1.0293(4) 0.5033(3) 0.0511(12) Uani 1 1 d . . .
H60A H 0.1762 0.9694 0.5402 0.077 Uiso 1 1 calc R . .
H60B H 0.2509 1.0259 0.4751 0.077 Uiso 1 1 calc R . .
H60C H 0.1308 1.0331 0.4752 0.077 Uiso 1 1 calc R . .
C61 C 0.1677(4) 1.2619(4) 0.4700(2) 0.0426(11) Uani 1 1 d . . .
H61A H 0.2371 1.2592 0.4422 0.064 Uiso 1 1 calc R . .
H61B H 0.1538 1.3214 0.4896 0.064 Uiso 1 1 calc R . .
H61C H 0.1174 1.2651 0.4415 0.064 Uiso 1 1 calc R . .
C54 C 0.4206(2) 1.1371(3) 0.66609(15) 0.0373(10) Uani 1 1 d GU . .
C55 C 0.4230(3) 1.1999(3) 0.60028(17) 0.096(2) Uani 1 1 d GU . .
H55 H 0.4779 1.2395 0.5802 0.116 Uiso 1 1 calc R . .
C56 C 0.3435(3) 1.2033(3) 0.56446(15) 0.0931(19) Uani 1 1 d GU . .
H56 H 0.3451 1.2453 0.5204 0.112 Uiso 1 1 calc R . .
C57 C 0.2616(2) 1.1440(3) 0.59446(15) 0.0383(10) Uani 1 1 d GU . .
C58 C 0.2591(3) 1.0813(3) 0.66027(17) 0.0931(19) Uani 1 1 d GU . .
H58 H 0.2043 1.0416 0.6803 0.112 Uiso 1 1 calc R . .
C59 C 0.3387(3) 1.0779(3) 0.69609(15) 0.096(2) Uani 1 1 d GU . .
H59 H 0.3371 1.0359 0.7401 0.116 Uiso 1 1 calc R . .
C65 C 0.6196(6) 1.4056(5) 0.5738(3) 0.0765(18) Uani 1 1 d . . .
H65A H 0.5774 1.3589 0.6094 0.092 Uiso 1 1 calc R . .
H65B H 0.6314 1.3839 0.5301 0.092 Uiso 1 1 calc R . .
O5 O 0.7169(4) 1.4082(3) 0.5928(2) 0.0734(12) Uani 1 1 d . . .
C67 C 0.7096(5) 1.4939(5) 0.6230(4) 0.084(2) Uani 1 1 d . . .
H67A H 0.7620 1.5384 0.5965 0.100 Uiso 1 1 calc R . .
H67B H 0.7213 1.4715 0.6704 0.100 Uiso 1 1 calc R . .
C68 C 0.5999(6) 1.5504(5) 0.6222(4) 0.086(2) Uani 1 1 d . . .
H68A H 0.5538 1.5320 0.6669 0.103 Uiso 1 1 calc R . .
H68B H 0.6016 1.6238 0.6103 0.103 Uiso 1 1 calc R . .
C69 C 0.5650(6) 1.5147(6) 0.5665(4) 0.088(2) Uani 1 1 d . . .
H69A H 0.5883 1.5560 0.5207 0.106 Uiso 1 1 calc R . .
H69B H 0.4893 1.5160 0.5753 0.106 Uiso 1 1 calc R . .
N1 N 0.6805(2) 1.0351(3) 0.72650(16) 0.0290(7) Uani 1 1 d . . .
N2 N 0.8686(2) 1.0472(2) 0.77392(17) 0.0282(7) Uani 1 1 d . . .
N3 N 0.7755(2) 1.2402(2) 0.81210(16) 0.0276(7) Uani 1 1 d . . .
N4 N 0.5906(2) 1.2320(3) 0.76089(17) 0.0299(7) Uani 1 1 d . . .
O1 O 1.2232(6) 0.4793(6) 0.8749(4) 0.070(3) Uani 0.540(11) 1 d P D 1
H1 H 1.1871 0.5341 0.8769 0.104 Uiso 0.540(11) 1 calc PR D 1
O1' O 1.0837(9) 0.4143(9) 0.8972(6) 0.098(4) Uani 0.460(11) 1 d P D 2
H1A H 1.0524 0.4710 0.8997 0.147 Uiso 0.460(11) 1 calc PR D 2
O2 O 1.0983(6) 1.4456(6) 1.0914(4) 0.064(3) Uani 0.500(10) 1 d P E 1
H2 H 1.0645 1.4520 1.0609 0.097 Uiso 0.500(10) 1 calc PR E 1
O2' O 1.1648(6) 1.4545(6) 1.0176(4) 0.064(3) Uani 0.500(10) 1 d P E 2
H2A H 1.1066 1.4399 1.0180 0.096 Uiso 0.500(10) 1 calc PR E 2
O3 O 0.0410(6) 1.5709(7) 0.9705(4) 0.070(3) Uani 0.499(10) 1 d P F 1
H3 H -0.0195 1.5691 0.9671 0.105 Uiso 0.499(10) 1 calc PR F 1
O3' O 0.0826(6) 1.6589(6) 0.8715(4) 0.064(3) Uani 0.501(10) 1 d P F 2
H3A H 0.1179 1.6033 0.8711 0.096 Uiso 0.501(10) 1 calc PR F 2
Si1 Si 1.06977(11) 0.49624(10) 0.65797(7) 0.0453(3) Uani 1 1 d . . .
Si2 Si 1.30935(8) 1.12702(9) 0.98910(6) 0.0331(3) Uani 1 1 d . . .
Si3 Si 0.38481(11) 1.76812(10) 0.89835(7) 0.0442(3) Uani 1 1 d . . .
Si4 Si 0.15723(8) 1.14542(9) 0.54128(6) 0.0318(3) Uani 1 1 d . . .
Zn1 Zn 0.73733(4) 1.14806(4) 0.75633(3) 0.02704(18) Uani 1 1 d . . .
O6 O 0.2882(9) 0.7617(15) 0.5895(6) 0.120(7) Uani 0.470(13) 1 d PD G 1
C72 C 0.4392(15) 0.837(2) 0.5841(8) 0.147(13) Uani 0.470(13) 1 d PD G 1
H72A H 0.4187 0.9101 0.5753 0.176 Uiso 0.470(13) 1 calc PR G 1
H72B H 0.5149 0.8237 0.5718 0.176 Uiso 0.470(13) 1 calc PR G 1
C70 C 0.2936(15) 0.754(2) 0.6603(6) 0.143(11) Uani 0.470(13) 1 d PD G 1
H70A H 0.2885 0.6844 0.6865 0.171 Uiso 0.470(13) 1 calc PR G 1
H70B H 0.2368 0.7984 0.6815 0.171 Uiso 0.470(13) 1 calc PR G 1
C73 C 0.3856(8) 0.7855(15) 0.5450(7) 0.093(6) Uani 0.470(13) 1 d PD G 1
H73A H 0.3738 0.8309 0.5016 0.112 Uiso 0.470(13) 1 calc PR G 1
H73B H 0.4283 0.7237 0.5349 0.112 Uiso 0.470(13) 1 calc PR G 1
C71 C 0.3988(14) 0.7865(14) 0.6591(8) 0.116(8) Uani 0.470(13) 1 d PD G 1
H71A H 0.4470 0.7277 0.6747 0.139 Uiso 0.470(13) 1 calc PR G 1
H71B H 0.3908 0.8342 0.6891 0.139 Uiso 0.470(13) 1 calc PR G 1
O6' O 0.3336(10) 0.6737(8) 0.6357(6) 0.120(5) Uani 0.530(13) 1 d PD G 2
C72' C 0.3901(14) 0.8369(8) 0.6063(10) 0.102(7) Uani 0.530(13) 1 d PD G 2
H72C H 0.3785 0.9052 0.5782 0.122 Uiso 0.530(13) 1 calc PR G 2
H72D H 0.4634 0.8210 0.6099 0.122 Uiso 0.530(13) 1 calc PR G 2
C70' C 0.325(2) 0.7083(10) 0.6980(6) 0.143(10) Uani 0.530(13) 1 d PD G 2
H70C H 0.3867 0.6809 0.7187 0.172 Uiso 0.530(13) 1 calc PR G 2
H70D H 0.2634 0.6869 0.7314 0.172 Uiso 0.530(13) 1 calc PR G 2
C73' C 0.353(3) 0.7579(14) 0.5784(6) 0.20(2) Uani 0.530(13) 1 d PD G 2
H73C H 0.2899 0.7855 0.5603 0.245 Uiso 0.530(13) 1 calc PR G 2
H73D H 0.4070 0.7367 0.5415 0.245 Uiso 0.530(13) 1 calc PR G 2
C71' C 0.318(3) 0.8238(10) 0.6770(9) 0.22(2) Uani 0.530(13) 1 d PD G 2
H71C H 0.2468 0.8542 0.6737 0.270 Uiso 0.530(13) 1 calc PR G 2
H71D H 0.3433 0.8523 0.7089 0.270 Uiso 0.530(13) 1 calc PR G 2
C63 C -0.0635(3) 1.1871(3) 0.5538(2) 0.0330(9) Uani 1 1 d . . .
H63A H -0.0604 1.2594 0.5340 0.040 Uiso 1 1 calc R . .
H63B H -0.0500 1.1523 0.5155 0.040 Uiso 1 1 calc R . .
C64 C -0.1724(3) 1.1717(3) 0.5952(2) 0.0359(9) Uani 1 1 d . . .
H64A H -0.2228 1.1970 0.5648 0.043 Uiso 1 1 calc R . .
H64B H -0.1769 1.0993 0.6135 0.043 Uiso 1 1 calc R . .
O4 O -0.1986(2) 1.2240(2) 0.65198(14) 0.0331(6) Uani 1 1 d . . .
H4A H -0.2264 1.1861 0.6873 0.050 Uiso 1 1 calc R . .

loop_
_atom_site_aniso_label
_atom_site_aniso_U_11
_atom_site_aniso_U_22
_atom_site_aniso_U_33
_atom_site_aniso_U_23
_atom_site_aniso_U_13
_atom_site_aniso_U_12
C1 0.030(2) 0.037(2) 0.027(2) -0.0057(17) -0.0065(16) -0.0083(18)
C2 0.031(2) 0.030(2) 0.028(2) -0.0066(16) -0.0062(16) -0.0027(17)
C3 0.029(2) 0.028(2) 0.030(2) -0.0026(16) -0.0086(17) -0.0014(16)
C4 0.035(2) 0.027(2) 0.042(2) -0.0093(18) -0.0150(19) 0.0056(17)
C5 0.029(2) 0.032(2) 0.040(2) -0.0077(18) -0.0165(18) 0.0003(17)
C6 0.025(2) 0.030(2) 0.030(2) -0.0038(16) -0.0110(16) -0.0005(16)
C7 0.025(2) 0.031(2) 0.032(2) -0.0035(17) -0.0092(16) -0.0019(16)
C8 0.027(2) 0.032(2) 0.030(2) -0.0062(17) -0.0098(16) -0.0023(17)
C9 0.032(2) 0.036(2) 0.034(2) -0.0082(18) -0.0122(17) -0.0012(18)
C10 0.035(2) 0.030(2) 0.036(2) -0.0112(17) -0.0099(18) 0.0021(18)
C11 0.028(2) 0.032(2) 0.029(2) -0.0043(17) -0.0065(16) 0.0004(17)
C12 0.026(2) 0.032(2) 0.031(2) -0.0036(17) -0.0020(17) 0.0029(17)
C13 0.023(2) 0.033(2) 0.035(2) 0.0011(18) -0.0036(17) 0.0004(17)
C14 0.023(2) 0.035(2) 0.055(3) -0.005(2) -0.0087(19) 0.0019(17)
C15 0.023(2) 0.047(3) 0.050(3) 0.000(2) -0.0143(19) -0.0013(19)
C16 0.021(2) 0.042(2) 0.031(2) -0.0031(18) -0.0067(16) -0.0013(17)
C17 0.023(2) 0.049(3) 0.029(2) 0.0003(18) -0.0084(16) -0.0063(18)
C18 0.027(2) 0.042(2) 0.028(2) -0.0041(17) -0.0094(17) -0.0072(18)
C19 0.031(2) 0.059(3) 0.036(2) -0.017(2) -0.0120(18) -0.007(2)
C20 0.035(2) 0.050(3) 0.038(2) -0.020(2) -0.0092(19) -0.006(2)
C21 0.035(2) 0.032(2) 0.030(2) -0.0073(17) -0.0136(18) -0.0013(17)
C22 0.039(2) 0.036(2) 0.038(2) -0.0090(19) -0.0060(19) -0.0070(19)
C23 0.049(3) 0.035(2) 0.043(3) -0.0072(19) -0.015(2) -0.010(2)
C24 0.041(2) 0.036(2) 0.034(2) -0.0106(18) -0.0157(19) 0.0005(19)
C25 0.036(2) 0.038(2) 0.034(2) -0.0083(18) -0.0092(18) -0.0001(19)
C26 0.036(2) 0.031(2) 0.034(2) -0.0042(17) -0.0117(18) -0.0028(18)
C27 0.101(6) 0.083(5) 0.240(12) -0.098(7) -0.067(7) 0.013(5)
C28 0.103(5) 0.066(4) 0.069(4) -0.019(3) 0.012(4) 0.012(4)
C29 0.069(4) 0.059(4) 0.066(4) -0.016(3) -0.015(3) 0.015(3)
C30 0.066(4) 0.047(3) 0.083(4) -0.004(3) -0.025(3) 0.003(3)
C31 0.060(4) 0.076(4) 0.059(3) -0.014(3) -0.015(3) 0.008(3)
C32 0.029(2) 0.024(2) 0.038(2) -0.0072(17) -0.0139(18) 0.0003(16)
C33 0.033(2) 0.051(3) 0.035(2) -0.002(2) -0.0097(19) -0.007(2)
C34 0.027(2) 0.053(3) 0.043(3) -0.001(2) -0.0113(19) -0.0074(19)
C35 0.029(2) 0.032(2) 0.039(2) -0.0066(18) -0.0145(18) -0.0029(17)
C36 0.034(2) 0.041(2) 0.035(2) -0.0104(18) -0.0110(18) -0.0037(18)
C37 0.026(2) 0.048(3) 0.040(2) -0.013(2) -0.0073(18) -0.0033(18)
C38 0.029(2) 0.063(3) 0.044(3) -0.010(2) -0.0137(19) -0.006(2)
C39 0.036(2) 0.046(3) 0.040(2) -0.006(2) -0.0147(19) -0.0031(19)
C40 0.045(3) 0.042(3) 0.054(3) -0.009(2) -0.020(2) -0.011(2)
C41 0.093(5) 0.071(4) 0.111(6) -0.058(4) 0.023(4) -0.032(4)
C42 0.067(4) 0.051(3) 0.067(3) -0.015(3) -0.024(3) -0.009(3)
C43 0.026(2) 0.036(2) 0.041(2) -0.0058(19) -0.0080(18) 0.0030(17)
C44 0.042(3) 0.031(2) 0.050(3) -0.001(2) 0.003(2) 0.0018(19)
C45 0.044(3) 0.042(3) 0.043(3) -0.006(2) 0.004(2) 0.004(2)
C46 0.036(2) 0.037(3) 0.043(2) -0.0085(19) -0.0120(19) 0.0067(19)
C47 0.051(3) 0.036(3) 0.056(3) -0.002(2) -0.004(2) -0.002(2)
C48 0.043(3) 0.037(3) 0.048(3) -0.005(2) 0.002(2) 0.000(2)
C49 0.148(7) 0.038(3) 0.056(4) -0.010(3) -0.004(4) -0.005(4)
C50 0.051(3) 0.059(3) 0.051(3) -0.019(2) -0.014(2) 0.000(2)
C51 0.068(4) 0.072(4) 0.102(5) -0.050(4) -0.046(4) 0.033(3)
C52 0.050(4) 0.223(11) 0.053(4) 0.002(5) -0.013(3) -0.012(5)
C53 0.050(4) 0.160(8) 0.083(5) -0.051(5) -0.019(3) 0.010(4)
C62 0.031(2) 0.036(2) 0.034(2) -0.0118(18) -0.0089(17) -0.0043(17)
C60 0.045(3) 0.056(3) 0.057(3) -0.024(2) -0.007(2) -0.005(2)
C61 0.039(2) 0.053(3) 0.038(2) -0.005(2) -0.012(2) -0.010(2)
C54 0.026(2) 0.051(3) 0.036(2) -0.0036(19) -0.0120(18) -0.0088(18)
C55 0.069(3) 0.164(5) 0.056(3) 0.037(3) -0.037(2) -0.071(3)
C56 0.069(3) 0.157(5) 0.055(2) 0.033(3) -0.035(2) -0.069(3)
C57 0.028(2) 0.051(3) 0.036(2) -0.0041(19) -0.0111(18) -0.0068(19)
C58 0.069(3) 0.157(5) 0.055(2) 0.033(3) -0.035(2) -0.069(3)
C59 0.069(3) 0.164(5) 0.056(3) 0.037(3) -0.037(2) -0.071(3)
C65 0.089(5) 0.065(4) 0.062(4) 0.000(3) -0.006(3) -0.004(3)
O5 0.082(3) 0.066(3) 0.055(2) 0.0002(19) -0.016(2) 0.022(2)
C67 0.080(4) 0.048(4) 0.106(5) -0.010(3) 0.004(4) -0.001(3)
C68 0.080(5) 0.066(4) 0.088(5) -0.005(4) 0.003(4) 0.010(3)
C69 0.089(5) 0.077(5) 0.079(5) -0.005(4) -0.012(4) 0.021(4)
N1 0.0267(17) 0.0326(19) 0.0293(17) -0.0058(14) -0.0088(14) -0.0045(14)
N2 0.0248(17) 0.0296(18) 0.0319(17) -0.0076(14) -0.0094(14) -0.0008(13)
N3 0.0233(16) 0.0291(18) 0.0306(17) -0.0070(14) -0.0082(13) 0.0014(13)
N4 0.0211(16) 0.037(2) 0.0305(17) -0.0058(14) -0.0066(13) -0.0006(14)
O1 0.071(5) 0.057(5) 0.087(6) -0.026(4) -0.028(4) 0.008(4)
O1' 0.102(9) 0.096(8) 0.091(8) -0.010(6) -0.009(6) -0.025(6)
O2 0.064(5) 0.066(5) 0.072(6) -0.034(4) -0.018(4) 0.004(4)
O2' 0.064(5) 0.050(5) 0.075(6) -0.007(4) -0.028(4) 0.010(4)
O3 0.046(4) 0.075(6) 0.080(6) -0.001(4) -0.014(4) -0.003(4)
O3' 0.059(5) 0.048(5) 0.085(6) -0.015(4) -0.017(4) -0.001(3)
Si1 0.0518(8) 0.0349(7) 0.0509(8) -0.0153(6) -0.0135(6) 0.0041(6)
Si2 0.0270(6) 0.0390(7) 0.0367(6) -0.0072(5) -0.0130(5) -0.0050(5)
Si3 0.0492(8) 0.0374(7) 0.0477(7) -0.0143(6) -0.0186(6) 0.0109(6)
Si4 0.0272(6) 0.0392(7) 0.0323(6) -0.0101(5) -0.0097(5) -0.0037(5)
Zn1 0.0217(3) 0.0304(3) 0.0300(3) -0.0068(2) -0.0091(2) 0.0002(2)
O6 0.108(11) 0.165(17) 0.090(11) -0.010(11) -0.009(9) -0.062(10)
C72 0.103(19) 0.24(3) 0.15(2) -0.13(2) 0.005(15) -0.069(19)
C70 0.18(2) 0.19(3) 0.107(19) -0.062(19) -0.050(17) -0.08(2)
C73 0.043(8) 0.117(15) 0.142(18) -0.064(14) -0.029(10) -0.006(8)
C71 0.20(2) 0.066(13) 0.110(17) -0.034(12) -0.045(16) -0.043(14)
O6' 0.130(10) 0.091(9) 0.135(11) -0.030(8) 0.006(8) -0.036(7)
C72' 0.102(15) 0.045(9) 0.16(2) -0.028(10) -0.015(13) -0.016(8)
C70' 0.30(3) 0.099(14) 0.070(11) -0.013(9) -0.065(14) -0.091(17)
C73' 0.34(5) 0.15(2) 0.099(16) -0.045(15) 0.11(2) -0.13(3)
C71' 0.39(5) 0.14(2) 0.14(2) -0.088(19) 0.06(3) -0.08(3)
C63 0.035(2) 0.038(2) 0.029(2) -0.0099(17) -0.0076(17) -0.0041(18)
C64 0.033(2) 0.044(3) 0.032(2) -0.0108(19) -0.0087(18) -0.0049(19)
O4 0.0307(15) 0.0367(16) 0.0286(14) -0.0050(12) -0.0016(11) -0.0037(12)

loop_
_atom_type_symbol
_atom_type_description
_atom_type_scat_dispersion_real
_atom_type_scat_dispersion_imag
_atom_type_scat_source
C C 0.0181 0.0091 'International Tables Vol C Tables 4.2.6.8 and 6.1.1.4'
H H 0.0000 0.0000 'International Tables Vol C Tables 4.2.6.8 and 6.1.1.4'
N N 0.0311 0.0180 'International Tables Vol C Tables 4.2.6.8 and 6.1.1.4'
O O 0.0492 0.0322 'International Tables Vol C Tables 4.2.6.8 and 6.1.1.4'
Si Si 0.2541 0.3302 'International Tables Vol C Tables 4.2.6.8 and 6.1.1.4'
Zn Zn -1.5491 0.6778 'International Tables Vol C Tables 4.2.6.8 and 6.1.1.4'

loop_
_geom_angle_atom_site_label_1
_geom_angle_atom_site_label_2
_geom_angle_atom_site_label_3
_geom_angle
_geom_angle_site_symmetry_3
N1 C1 C2 125.6(4) .
N1 C1 C20 109.6(4) .
C2 C1 C20 124.8(4) .
C1 C2 C3 125.0(4) .
C1 C2 C21 119.0(3) .
C3 C2 C21 116.0(3) .
N2 C3 C2 125.9(4) .
N2 C3 C4 109.1(3) .
C2 C3 C4 124.9(4) .
C5 C4 C3 107.2(4) .
C5 C4 H4 126.4 .
C3 C4 H4 126.4 .
C4 C5 C6 107.4(3) .
C4 C5 H5 126.3 .
C6 C5 H5 126.3 .
N2 C6 C7 126.0(3) .
N2 C6 C5 109.4(3) .
C7 C6 C5 124.5(3) .
C8 C7 C6 125.9(4) .
C8 C7 C32 117.4(3) .
C6 C7 C32 116.6(3) .
N3 C8 C7 125.4(4) .
N3 C8 C9 109.2(3) .
C7 C8 C9 125.3(4) .
C10 C9 C8 107.5(4) .
C10 C9 H9 126.3 .
C8 C9 H9 126.3 .
C9 C10 C11 107.1(4) .
C9 C10 H10 126.4 .
C11 C10 H10 126.4 .
N3 C11 C12 126.0(4) .
N3 C11 C10 109.6(3) .
C12 C11 C10 124.4(4) .
C13 C12 C11 124.4(4) .
C13 C12 C43 117.7(4) .
C11 C12 C43 117.8(4) .
N4 C13 C12 126.5(4) .
N4 C13 C14 108.9(4) .
C12 C13 C14 124.6(4) .
C15 C14 C13 107.2(4) .
C15 C14 H14 126.4 .
C13 C14 H14 126.4 .
C14 C15 C16 107.3(4) .
C14 C15 H15 126.3 .
C16 C15 H15 126.3 .
N4 C16 C17 125.5(4) .
N4 C16 C15 109.2(4) .
C17 C16 C15 125.2(4) .
C18 C17 C16 125.9(4) .
C18 C17 C54 117.9(4) .
C16 C17 C54 116.1(4) .
N1 C18 C17 125.9(4) .
N1 C18 C19 109.0(4) .
C17 C18 C19 125.1(4) .
C20 C19 C18 107.6(4) .
C20 C19 H19 126.2 .
C18 C19 H19 126.2 .
C19 C20 C1 107.0(4) .
C19 C20 H20 126.5 .
C1 C20 H20 126.5 .
C22 C21 C26 117.4(4) .
C22 C21 C2 122.3(4) .
C26 C21 C2 120.3(4) .
C23 C22 C21 120.5(4) .
C23 C22 H22 119.7 .
C21 C22 H22 119.7 .
C24 C23 C22 122.4(4) .
C24 C23 H23 118.8 .
C22 C23 H23 118.8 .
C23 C24 C25 116.6(4) .
C23 C24 Si1 121.8(3) .
C25 C24 Si1 121.4(3) .
C26 C25 C24 121.5(4) .
C26 C25 H25 119.3 .
C24 C25 H25 119.3 .
C25 C26 C21 121.5(4) .
C25 C26 H26 119.2 .
C21 C26 H26 119.2 .
Si1 C27 H27A 109.5 .
Si1 C27 H27B 109.5 .
H27A C27 H27B 109.5 .
Si1 C27 H27C 109.5 .
H27A C27 H27C 109.5 .
H27B C27 H27C 109.5 .
Si1 C28 H28A 109.5 .
Si1 C28 H28B 109.5 .
H28A C28 H28B 109.5 .
Si1 C28 H28C 109.5 .
H28A C28 H28C 109.5 .
H28B C28 H28C 109.5 .
C30 C29 Si1 116.8(4) .
C30 C29 H29A 108.1 .
Si1 C29 H29A 108.1 .
C30 C29 H29B 108.1 .
Si1 C29 H29B 108.1 .
H29A C29 H29B 107.3 .
C29 C30 C31 115.8(5) .
C29 C30 H30A 108.3 .
C31 C30 H30A 108.3 .
C29 C30 H30B 108.3 .
C31 C30 H30B 108.3 .
H30A C30 H30B 107.4 .
O1 C31 O1' 100.0(7) .
O1 C31 C30 111.4(6) .
O1' C31 C30 115.0(7) .
O1 C31 H31A 109.3 .
O1' C31 H31A 9.4 .
C30 C31 H31A 109.3 .
O1 C31 H31B 109.3 .
O1' C31 H31B 111.3 .
C30 C31 H31B 109.3 .
H31A C31 H31B 108.0 .
C33 C32 C37 118.5(4) .
C33 C32 C7 121.4(4) .
C37 C32 C7 120.0(4) .
C32 C33 C34 120.4(4) .
C32 C33 H33 119.8 .
C34 C33 H33 119.8 .
C35 C34 C33 121.8(4) .
C35 C34 H34 119.1 .
C33 C34 H34 119.1 .
C36 C35 C34 116.9(4) .
C36 C35 Si2 121.4(3) .
C34 C35 Si2 121.8(3) .
C37 C36 C35 122.0(4) .
C37 C36 H36 119.0 .
C35 C36 H36 119.0 .
C36 C37 C32 120.5(4) .
C36 C37 H37 119.8 .
C32 C37 H37 119.8 .
Si2 C38 H38A 109.5 .
Si2 C38 H38B 109.5 .
H38A C38 H38B 109.5 .
Si2 C38 H38C 109.5 .
H38A C38 H38C 109.5 .
H38B C38 H38C 109.5 .
Si2 C39 H39A 109.5 .
Si2 C39 H39B 109.5 .
H39A C39 H39B 109.5 .
Si2 C39 H39C 109.5 .
H39A C39 H39C 109.5 .
H39B C39 H39C 109.5 .
C41 C40 Si2 116.0(4) .
C41 C40 H40A 108.3 .
Si2 C40 H40A 108.3 .
C41 C40 H40B 108.3 .
Si2 C40 H40B 108.3 .
H40A C40 H40B 107.4 .
C40 C41 C42 115.3(5) .
C40 C41 H41A 108.4 .
C42 C41 H41A 108.4 .
C40 C41 H41B 108.4 .
C42 C41 H41B 108.4 .
H41A C41 H41B 107.5 .
O2' C42 O2 66.5(5) .
O2' C42 C41 103.8(6) .
O2 C42 C41 116.9(6) .
O2' C42 H42A 145.8 .
O2 C42 H42A 108.1 .
C41 C42 H42A 108.1 .
O2' C42 H42B 49.7 .
O2 C42 H42B 108.1 .
C41 C42 H42B 108.1 .
H42A C42 H42B 107.3 .
C44 C43 C48 117.1(4) .
C44 C43 C12 121.2(4) .
C48 C43 C12 121.7(4) .
C43 C44 C45 121.5(4) .
C43 C44 H44 119.2 .
C45 C44 H44 119.2 .
C44 C45 C46 122.4(4) .
C44 C45 H45 118.8 .
C46 C45 H45 118.8 .
C47 C46 C45 115.5(4) .
C47 C46 Si3 122.8(4) .
C45 C46 Si3 121.6(3) .
C46 C47 C48 122.2(4) .
C46 C47 H47 118.9 .
C48 C47 H47 118.9 .
C43 C48 C47 120.9(4) .
C43 C48 H48 119.5 .
C47 C48 H48 119.5 .
Si3 C49 H49A 109.5 .
Si3 C49 H49B 109.5 .
H49A C49 H49B 109.5 .
Si3 C49 H49C 109.5 .
H49A C49 H49C 109.5 .
H49B C49 H49C 109.5 .
Si3 C50 H50A 109.5 .
Si3 C50 H50B 109.5 .
H50A C50 H50B 109.5 .
Si3 C50 H50C 109.5 .
H50A C50 H50C 109.5 .
H50B C50 H50C 109.5 .
C52 C51 Si3 114.2(4) .
C52 C51 H51A 108.7 .
Si3 C51 H51A 108.7 .
C52 C51 H51B 108.7 .
Si3 C51 H51B 108.7 .
H51A C51 H51B 107.6 .
C51 C52 C53 117.3(6) .
C51 C52 H52A 108.0 .
C53 C52 H52A 108.0 .
C51 C52 H52B 108.0 .
C53 C52 H52B 108.0 .
H52A C52 H52B 107.2 .
O3' C53 C52 105.7(7) .
O3' C53 O3 88.3(7) .
C52 C53 O3 109.9(7) .
O3' C53 H53A 25.7 .
C52 C53 H53A 109.7 .
O3 C53 H53A 109.7 .
O3' C53 H53B 130.9 .
C52 C53 H53B 109.7 .
O3 C53 H53B 109.7 .
H53A C53 H53B 108.2 .
C63 C62 Si4 112.4(3) .
C63 C62 H62A 109.1 .
Si4 C62 H62A 109.1 .
C63 C62 H62B 109.1 .
Si4 C62 H62B 109.1 .
H62A C62 H62B 107.9 .
Si4 C60 H60A 109.5 .
Si4 C60 H60B 109.5 .
H60A C60 H60B 109.5 .
Si4 C60 H60C 109.5 .
H60A C60 H60C 109.5 .
H60B C60 H60C 109.5 .
Si4 C61 H61A 109.5 .
Si4 C61 H61B 109.5 .
H61A C61 H61B 109.5 .
Si4 C61 H61C 109.5 .
H61A C61 H61C 109.5 .
H61B C61 H61C 109.5 .
C55 C54 C59 120.0 .
C55 C54 C17 118.3(2) .
C59 C54 C17 121.7(2) .
C54 C55 C56 120.0 .
C54 C55 H55 120.0 .
C56 C55 H55 120.0 .
C57 C56 C55 120.0 .
C57 C56 H56 120.0 .
C55 C56 H56 120.0 .
C56 C57 C58 120.0 .
C56 C57 Si4 118.70(16) .
C58 C57 Si4 121.22(16) .
C59 C58 C57 120.0 .
C59 C58 H58 120.0 .
C57 C58 H58 120.0 .
C58 C59 C54 120.0 .
C58 C59 H59 120.0 .
C54 C59 H59 120.0 .
O5 C65 C69 105.6(6) .
O5 C65 H65A 110.6 .
C69 C65 H65A 110.6 .
O5 C65 H65B 110.6 .
C69 C65 H65B 110.6 .
H65A C65 H65B 108.8 .
C67 O5 C65 109.6(5) .
O5 C67 C68 107.4(6) .
O5 C67 H67A 110.2 .
C68 C67 H67A 110.2 .
O5 C67 H67B 110.2 .
C68 C67 H67B 110.2 .
H67A C67 H67B 108.5 .
C69 C68 C67 103.2(6) .
C69 C68 H68A 111.1 .
C67 C68 H68A 111.1 .
C69 C68 H68B 111.1 .
C67 C68 H68B 111.1 .
H68A C68 H68B 109.1 .
C68 C69 C65 101.9(6) .
C68 C69 H69A 111.4 .
C65 C69 H69A 111.4 .
C68 C69 H69B 111.4 .
C65 C69 H69B 111.4 .
H69A C69 H69B 109.3 .
C1 N1 C18 106.9(3) .
C1 N1 Zn1 126.5(3) .
C18 N1 Zn1 124.4(3) .
C6 N2 C3 106.9(3) .
C6 N2 Zn1 126.1(3) .
C3 N2 Zn1 126.9(3) .
C11 N3 C8 106.6(3) .
C11 N3 Zn1 127.0(3) .
C8 N3 Zn1 126.2(3) .
C16 N4 C13 107.3(3) .
C16 N4 Zn1 125.6(3) .
C13 N4 Zn1 126.7(3) .
C31 O1 H1 109.5 .
C31 O1' H1A 109.5 .
C42 O2 H2 109.5 .
C42 O2' H2A 109.5 .
C53 O3 H3 109.5 .
C53 O3' H3A 109.5 .
C29 Si1 C28 110.9(3) .
C29 Si1 C27 108.0(4) .
C28 Si1 C27 110.3(4) .
C29 Si1 C24 107.7(2) .
C28 Si1 C24 110.6(3) .
C27 Si1 C24 109.3(3) .
C39 Si2 C38 112.3(2) .
C39 Si2 C40 108.5(2) .
C38 Si2 C40 108.8(2) .
C39 Si2 C35 109.1(2) .
C38 Si2 C35 109.2(2) .
C40 Si2 C35 108.9(2) .
C50 Si3 C49 109.4(3) .
C50 Si3 C51 107.9(3) .
C49 Si3 C51 110.4(4) .
C50 Si3 C46 111.2(2) .
C49 Si3 C46 109.1(3) .
C51 Si3 C46 108.8(2) .
C61 Si4 C62 110.8(2) .
C61 Si4 C60 109.6(2) .
C62 Si4 C60 107.8(2) .
C61 Si4 C57 106.62(17) .
C62 Si4 C57 111.11(17) .
C60 Si4 C57 110.9(2) .
N3 Zn1 N2 89.93(13) .
N3 Zn1 N4 88.36(13) .
N2 Zn1 N4 167.02(13) .
N3 Zn1 N1 164.62(13) .
N2 Zn1 N1 88.61(13) .
N4 Zn1 N1 89.63(13) .
N3 Zn1 O4 100.24(12) 1_655
N2 Zn1 O4 97.24(12) 1_655
N4 Zn1 O4 95.73(12) 1_655
N1 Zn1 O4 95.13(12) 1_655
C73 O6 C70 110.6(6) .
C73 C72 C71 102.0(8) .
C73 C72 H72A 111.4 .
C71 C72 H72A 111.4 .
C73 C72 H72B 111.4 .
C71 C72 H72B 111.4 .
H72A C72 H72B 109.2 .
O6 C70 C71 106.1(2) .
O6 C70 H70A 110.5 .
C71 C70 H70A 110.5 .
O6 C70 H70B 110.5 .
C71 C70 H70B 110.5 .
H70A C70 H70B 108.7 .
O6 C73 C72 106.1(2) .
O6 C73 H73A 110.5 .
C72 C73 H73A 110.5 .
O6 C73 H73B 110.5 .
C72 C73 H73B 110.5 .
H73A C73 H73B 108.7 .
C70 C71 C72 105.8(4) .
C70 C71 H71A 110.6 .
C72 C71 H71A 110.6 .
C70 C71 H71B 110.6 .
C72 C71 H71B 110.6 .
H71A C71 H71B 108.7 .
C70' O6' C73' 108.0(8) .
C73' C72' C71' 99.0(11) .
C73' C72' H72C 112.0 .
C71' C72' H72C 112.0 .
C73' C72' H72D 112.0 .
C71' C72' H72D 112.0 .
H72C C72' H72D 109.6 .
O6' C70' C71' 106.1(2) .
O6' C70' H70C 110.5 .
C71' C70' H70C 110.5 .
O6' C70' H70D 110.5 .
C71' C70' H70D 110.5 .
H70C C70' H70D 108.7 .
O6' C73' C72' 106.1(2) .
O6' C73' H73C 110.5 .
C72' C73' H73C 110.5 .
O6' C73' H73D 110.5 .
C72' C73' H73D 110.5 .
H73C C73' H73D 108.7 .
C72' C71' C70' 100.2(11) .
C72' C71' H71C 111.7 .
C70' C71' H71C 111.7 .
C72' C71' H71D 111.7 .
C70' C71' H71D 111.7 .
H71C C71' H71D 109.5 .
C64 C63 C62 113.5(3) .
C64 C63 H63A 108.9 .
C62 C63 H63A 108.9 .
C64 C63 H63B 108.9 .
C62 C63 H63B 108.9 .
H63A C63 H63B 107.7 .
O4 C64 C63 111.7(3) .
O4 C64 H64A 109.3 .
C63 C64 H64A 109.3 .
O4 C64 H64B 109.3 .
C63 C64 H64B 109.3 .
H64A C64 H64B 107.9 .
C64 O4 H4A 109.5 .

loop_
_geom_bond_atom_site_label_1
_geom_bond_atom_site_label_2
_geom_bond_distance
_geom_bond_site_symmetry_2
C1 N1 1.368(5) .
C1 C2 1.405(6) .
C1 C20 1.445(6) .
C2 C3 1.408(6) .
C2 C21 1.502(6) .
C3 N2 1.373(5) .
C3 C4 1.446(6) .
C4 C5 1.346(6) .
C4 H4 0.9300 .
C5 C6 1.440(6) .
C5 H5 0.9300 .
C6 N2 1.370(5) .
C6 C7 1.406(6) .
C7 C8 1.398(6) .
C7 C32 1.504(5) .
C8 N3 1.381(5) .
C8 C9 1.447(6) .
C9 C10 1.345(6) .
C9 H9 0.9300 .
C10 C11 1.450(6) .
C10 H10 0.9300 .
C11 N3 1.371(5) .
C11 C12 1.404(6) .
C12 C13 1.398(6) .
C12 C43 1.498(6) .
C13 N4 1.371(5) .
C13 C14 1.449(6) .
C14 C15 1.350(7) .
C14 H14 0.9300 .
C15 C16 1.442(6) .
C15 H15 0.9300 .
C16 N4 1.369(5) .
C16 C17 1.409(6) .
C17 C18 1.405(6) .
C17 C54 1.528(4) .
C18 N1 1.375(5) .
C18 C19 1.445(6) .
C19 C20 1.345(6) .
C19 H19 0.9300 .
C20 H20 0.9300 .
C21 C22 1.392(6) .
C21 C26 1.396(6) .
C22 C23 1.390(6) .
C22 H22 0.9300 .
C23 C24 1.386(7) .
C23 H23 0.9300 .
C24 C25 1.397(6) .
C24 Si1 1.888(4) .
C25 C26 1.382(6) .
C25 H25 0.9300 .
C26 H26 0.9300 .
C27 Si1 1.858(7) .
C27 H27A 0.9600 .
C27 H27B 0.9600 .
C27 H27C 0.9600 .
C28 Si1 1.851(7) .
C28 H28A 0.9600 .
C28 H28B 0.9600 .
C28 H28C 0.9600 .
C29 C30 1.482(9) .
C29 Si1 1.843(6) .
C29 H29A 0.9700 .
C29 H29B 0.9700 .
C30 C31 1.516(8) .
C30 H30A 0.9700 .
C30 H30B 0.9700 .
C31 O1 1.312(10) .
C31 O1' 1.401(13) .
C31 H31A 0.9700 .
C31 H31B 0.9700 .
C32 C33 1.386(6) .
C32 C37 1.388(6) .
C33 C34 1.393(6) .
C33 H33 0.9300 .
C34 C35 1.391(6) .
C34 H34 0.9300 .
C35 C36 1.388(6) .
C35 Si2 1.894(4) .
C36 C37 1.386(6) .
C36 H36 0.9300 .
C37 H37 0.9300 .
C38 Si2 1.866(5) .
C38 H38A 0.9600 .
C38 H38B 0.9600 .
C38 H38C 0.9600 .
C39 Si2 1.865(5) .
C39 H39A 0.9600 .
C39 H39B 0.9600 .
C39 H39C 0.9600 .
C40 C41 1.485(8) .
C40 Si2 1.878(5) .
C40 H40A 0.9700 .
C40 H40B 0.9700 .
C41 C42 1.507(8) .
C41 H41A 0.9700 .
C41 H41B 0.9700 .
C42 O2' 1.331(9) .
C42 O2 1.465(9) .
C42 H42A 0.9700 .
C42 H42B 0.9700 .
C43 C44 1.378(6) .
C43 C48 1.389(6) .
C44 C45 1.380(7) .
C44 H44 0.9300 .
C45 C46 1.393(7) .
C45 H45 0.9300 .
C46 C47 1.391(7) .
C46 Si3 1.882(4) .
C47 C48 1.391(7) .
C47 H47 0.9300 .
C48 H48 0.9300 .
C49 Si3 1.862(6) .
C49 H49A 0.9600 .
C49 H49B 0.9600 .
C49 H49C 0.9600 .
C50 Si3 1.851(5) .
C50 H50A 0.9600 .
C50 H50B 0.9600 .
C50 H50C 0.9600 .
C51 C52 1.502(11) .
C51 Si3 1.876(6) .
C51 H51A 0.9700 .
C51 H51B 0.9700 .
C52 C53 1.523(9) .
C52 H52A 0.9700 .
C52 H52B 0.9700 .
C53 O3' 1.332(11) .
C53 O3 1.625(12) .
C53 H53A 0.9700 .
C53 H53B 0.9700 .
C62 C63 1.533(6) .
C62 Si4 1.871(4) .
C62 H62A 0.9700 .
C62 H62B 0.9700 .
C60 Si4 1.871(5) .
C60 H60A 0.9600 .
C60 H60B 0.9600 .
C60 H60C 0.9600 .
C61 Si4 1.861(5) .
C61 H61A 0.9600 .
C61 H61B 0.9600 .
C61 H61C 0.9600 .
C54 C55 1.3900 .
C54 C59 1.3900 .
C55 C56 1.3900 .
C55 H55 0.9300 .
C56 C57 1.3900 .
C56 H56 0.9300 .
C57 C58 1.3900 .
C57 Si4 1.921(2) .
C58 C59 1.3900 .
C58 H58 0.9300 .
C59 H59 0.9300 .
C65 O5 1.427(8) .
C65 C69 1.525(9) .
C65 H65A 0.9700 .
C65 H65B 0.9700 .
O5 C67 1.423(8) .
C67 C68 1.523(9) .
C67 H67A 0.9700 .
C67 H67B 0.9700 .
C68 C69 1.512(11) .
C68 H68A 0.9700 .
C68 H68B 0.9700 .
C69 H69A 0.9700 .
C69 H69B 0.9700 .
N1 Zn1 2.077(3) .
N2 Zn1 2.063(3) .
N3 Zn1 2.061(3) .
N4 Zn1 2.071(3) .
O1 H1 0.8200 .
O1' H1A 0.8200 .
O2 H2 0.8200 .
O2' H2A 0.8200 .
O3 H3 0.8200 .
O3' H3A 0.8200 .
Zn1 O4 2.155(3) 1_655
O6 C73 1.425(2) .
O6 C70 1.425(2) .
C72 C73 1.515(2) .
C72 C71 1.515(2) .
C72 H72A 0.9700 .
C72 H72B 0.9700 .
C70 C71 1.515(2) .
C70 H70A 0.9700 .
C70 H70B 0.9700 .
C73 H73A 0.9700 .
C73 H73B 0.9700 .
C71 H71A 0.9700 .
C71 H71B 0.9700 .
O6' C70' 1.424(2) .
O6' C73' 1.425(2) .
C72' C73' 1.515(2) .
C72' C71' 1.515(2) .
C72' H72C 0.9700 .
C72' H72D 0.9700 .
C70' C71' 1.515(2) .
C70' H70C 0.9700 .
C70' H70D 0.9700 .
C73' H73C 0.9700 .
C73' H73D 0.9700 .
C71' H71C 0.9700 .
C71' H71D 0.9700 .
C63 C64 1.507(6) .
C63 H63A 0.9700 .
C63 H63B 0.9700 .
C64 O4 1.444(5) .
C64 H64A 0.9700 .
C64 H64B 0.9700 .
O4 H4A 0.8200 .

loop_
_geom_torsion_atom_site_label_1
_geom_torsion_atom_site_label_2
_geom_torsion_atom_site_label_3
_geom_torsion_atom_site_label_4
_geom_torsion
_geom_torsion_site_symmetry_4
N1 C1 C2 C3 -0.9(6) .
C20 C1 C2 C3 175.2(4) .
N1 C1 C2 C21 -179.6(4) .
C20 C1 C2 C21 -3.5(6) .
C1 C2 C3 N2 -5.4(6) .
C21 C2 C3 N2 173.4(4) .
C1 C2 C3 C4 171.2(4) .
C21 C2 C3 C4 -10.0(6) .
N2 C3 C4 C5 0.7(5) .
C2 C3 C4 C5 -176.4(4) .
C3 C4 C5 C6 -0.6(5) .
C4 C5 C6 N2 0.3(5) .
C4 C5 C6 C7 176.7(4) .
N2 C6 C7 C8 1.2(7) .
C5 C6 C7 C8 -174.7(4) .
N2 C6 C7 C32 177.9(4) .
C5 C6 C7 C32 2.1(6) .
C6 C7 C8 N3 2.3(7) .
C32 C7 C8 N3 -174.4(4) .
C6 C7 C8 C9 -179.4(4) .
C32 C7 C8 C9 3.9(6) .
N3 C8 C9 C10 0.2(5) .
C7 C8 C9 C10 -178.3(4) .
C8 C9 C10 C11 0.8(5) .
C9 C10 C11 N3 -1.6(5) .
C9 C10 C11 C12 175.4(4) .
N3 C11 C12 C13 -0.6(6) .
C10 C11 C12 C13 -177.0(4) .
N3 C11 C12 C43 176.5(4) .
C10 C11 C12 C43 0.1(6) .
C11 C12 C13 N4 -2.5(7) .
C43 C12 C13 N4 -179.6(4) .
C11 C12 C13 C14 179.9(4) .
C43 C12 C13 C14 2.8(6) .
N4 C13 C14 C15 -1.0(5) .
C12 C13 C14 C15 176.9(4) .
C13 C14 C15 C16 0.8(5) .
C14 C15 C16 N4 -0.3(5) .
C14 C15 C16 C17 -179.9(4) .
N4 C16 C17 C18 5.1(7) .
C15 C16 C17 C18 -175.4(4) .
N4 C16 C17 C54 -171.9(3) .
C15 C16 C17 C54 7.6(6) .
C16 C17 C18 N1 0.0(7) .
C54 C17 C18 N1 176.9(3) .
C16 C17 C18 C19 -179.3(4) .
C54 C17 C18 C19 -2.4(6) .
N1 C18 C19 C20 0.4(5) .
C17 C18 C19 C20 179.8(4) .
C18 C19 C20 C1 -0.8(5) .
N1 C1 C20 C19 0.9(5) .
C2 C1 C20 C19 -175.7(4) .
C1 C2 C21 C22 -63.9(5) .
C3 C2 C21 C22 117.3(4) .
C1 C2 C21 C26 118.7(4) .
C3 C2 C21 C26 -60.1(5) .
C26 C21 C22 C23 2.1(6) .
C2 C21 C22 C23 -175.4(4) .
C21 C22 C23 C24 -0.8(7) .
C22 C23 C24 C25 -0.8(6) .
C22 C23 C24 Si1 175.1(3) .
C23 C24 C25 C26 1.2(6) .
Si1 C24 C25 C26 -174.7(3) .
C24 C25 C26 C21 0.1(6) .
C22 C21 C26 C25 -1.8(6) .
C2 C21 C26 C25 175.8(4) .
Si1 C29 C30 C31 170.0(4) .
C29 C30 C31 O1 -177.8(6) .
C29 C30 C31 O1' -64.9(9) .
C8 C7 C32 C33 -113.2(5) .
C6 C7 C32 C33 69.8(5) .
C8 C7 C32 C37 70.2(5) .
C6 C7 C32 C37 -106.9(5) .
C37 C32 C33 C34 -1.6(7) .
C7 C32 C33 C34 -178.3(4) .
C32 C33 C34 C35 -0.6(7) .
C33 C34 C35 C36 2.7(7) .
C33 C34 C35 Si2 -176.2(4) .
C34 C35 C36 C37 -2.8(6) .
Si2 C35 C36 C37 176.2(3) .
C35 C36 C37 C32 0.7(7) .
C33 C32 C37 C36 1.5(6) .
C7 C32 C37 C36 178.3(4) .
Si2 C40 C41 C42 -178.2(5) .
C40 C41 C42 O2' 82.6(8) .
C40 C41 C42 O2 153.0(7) .
C13 C12 C43 C44 74.4(5) .
C11 C12 C43 C44 -102.9(5) .
C13 C12 C43 C48 -105.9(5) .
C11 C12 C43 C48 76.8(5) .
C48 C43 C44 C45 3.0(7) .
C12 C43 C44 C45 -177.2(4) .
C43 C44 C45 C46 1.9(8) .
C44 C45 C46 C47 -4.5(7) .
C44 C45 C46 Si3 171.8(4) .
C45 C46 C47 C48 2.5(7) .
Si3 C46 C47 C48 -173.9(4) .
C44 C43 C48 C47 -5.1(7) .
C12 C43 C48 C47 175.2(4) .
C46 C47 C48 C43 2.4(8) .
Si3 C51 C52 C53 179.7(6) .
C51 C52 C53 O3' 65.5(11) .
C51 C52 C53 O3 159.4(7) .
C18 C17 C54 C55 -99.0(4) .
C16 C17 C54 C55 78.2(4) .
C18 C17 C54 C59 78.5(4) .
C16 C17 C54 C59 -104.3(4) .
C59 C54 C55 C56 0.0 .
C17 C54 C55 C56 177.6(4) .
C54 C55 C56 C57 0.0 .
C55 C56 C57 C58 0.0 .
C55 C56 C57 Si4 -176.7(3) .
C56 C57 C58 C59 0.0 .
Si4 C57 C58 C59 176.6(3) .
C57 C58 C59 C54 0.0 .
C55 C54 C59 C58 0.0 .
C17 C54 C59 C58 -177.5(4) .
C69 C65 O5 C67 22.1(7) .
C65 O5 C67 C68 -0.7(7) .
O5 C67 C68 C69 -20.9(7) .
C67 C68 C69 C65 32.7(7) .
O5 C65 C69 C68 -34.2(7) .
C2 C1 N1 C18 176.0(4) .
C20 C1 N1 C18 -0.6(4) .
C2 C1 N1 Zn1 12.4(6) .
C20 C1 N1 Zn1 -164.2(3) .
C17 C18 N1 C1 -179.2(4) .
C19 C18 N1 C1 0.2(4) .
C17 C18 N1 Zn1 -15.2(6) .
C19 C18 N1 Zn1 164.2(3) .
C7 C6 N2 C3 -176.2(4) .
C5 C6 N2 C3 0.2(4) .
C7 C6 N2 Zn1 1.2(6) .
C5 C6 N2 Zn1 177.5(3) .
C2 C3 N2 C6 176.6(4) .
C4 C3 N2 C6 -0.5(4) .
C2 C3 N2 Zn1 -0.8(6) .
C4 C3 N2 Zn1 -177.8(3) .
C12 C11 N3 C8 -175.2(4) .
C10 C11 N3 C8 1.7(4) .
C12 C11 N3 Zn1 9.8(6) .
C10 C11 N3 Zn1 -173.3(3) .
C7 C8 N3 C11 177.4(4) .
C9 C8 N3 C11 -1.2(4) .
C7 C8 N3 Zn1 -7.6(6) .
C9 C8 N3 Zn1 173.8(3) .
C17 C16 N4 C13 179.2(4) .
C15 C16 N4 C13 -0.3(4) .
C17 C16 N4 Zn1 6.1(6) .
C15 C16 N4 Zn1 -173.4(3) .
C12 C13 N4 C16 -177.1(4) .
C14 C13 N4 C16 0.8(4) .
C12 C13 N4 Zn1 -4.1(6) .
C14 C13 N4 Zn1 173.8(3) .
C30 C29 Si1 C28 68.5(5) .
C30 C29 Si1 C27 -170.6(5) .
C30 C29 Si1 C24 -52.7(5) .
C23 C24 Si1 C29 -63.9(4) .
C25 C24 Si1 C29 111.8(4) .
C23 C24 Si1 C28 174.7(4) .
C25 C24 Si1 C28 -9.5(5) .
C23 C24 Si1 C27 53.1(5) .
C25 C24 Si1 C27 -131.1(5) .
C41 C40 Si2 C39 -53.1(5) .
C41 C40 Si2 C38 -175.4(5) .
C41 C40 Si2 C35 65.6(5) .
C36 C35 Si2 C39 37.1(4) .
C34 C35 Si2 C39 -143.9(4) .
C36 C35 Si2 C38 160.2(4) .
C34 C35 Si2 C38 -20.9(4) .
C36 C35 Si2 C40 -81.1(4) .
C34 C35 Si2 C40 97.8(4) .
C52 C51 Si3 C50 -53.8(6) .
C52 C51 Si3 C49 -173.3(5) .
C52 C51 Si3 C46 67.0(6) .
C47 C46 Si3 C50 -129.6(4) .
C45 C46 Si3 C50 54.3(5) .
C47 C46 Si3 C49 -8.8(5) .
C45 C46 Si3 C49 175.1(4) .
C47 C46 Si3 C51 111.7(5) .
C45 C46 Si3 C51 -64.4(5) .
C63 C62 Si4 C61 40.9(4) .
C63 C62 Si4 C60 -79.1(3) .
C63 C62 Si4 C57 159.2(3) .
C56 C57 Si4 C61 -18.5(3) .
C58 C57 Si4 C61 164.8(3) .
C56 C57 Si4 C62 -139.4(3) .
C58 C57 Si4 C62 44.0(3) .
C56 C57 Si4 C60 100.8(3) .
C58 C57 Si4 C60 -75.9(3) .
C11 N3 Zn1 N2 -178.7(3) .
C8 N3 Zn1 N2 7.3(3) .
C11 N3 Zn1 N4 -11.6(3) .
C8 N3 Zn1 N4 174.4(3) .
C11 N3 Zn1 N1 -94.2(5) .
C8 N3 Zn1 N1 91.8(5) .
C11 N3 Zn1 O4 84.0(3) 1_655
C8 N3 Zn1 O4 -90.0(3) 1_655
C6 N2 Zn1 N3 -4.3(3) .
C3 N2 Zn1 N3 172.6(3) .
C6 N2 Zn1 N4 -86.7(6) .
C3 N2 Zn1 N4 90.2(6) .
C6 N2 Zn1 N1 -169.0(3) .
C3 N2 Zn1 N1 7.9(3) .
C6 N2 Zn1 O4 96.0(3) 1_655
C3 N2 Zn1 O4 -87.1(3) 1_655
C16 N4 Zn1 N3 -179.3(3) .
C13 N4 Zn1 N3 8.9(3) .
C16 N4 Zn1 N2 -96.7(6) .
C13 N4 Zn1 N2 91.5(6) .
C16 N4 Zn1 N1 -14.6(3) .
C13 N4 Zn1 N1 173.6(3) .
C16 N4 Zn1 O4 80.5(3) 1_655
C13 N4 Zn1 O4 -91.2(3) 1_655
C1 N1 Zn1 N3 -98.0(5) .
C18 N1 Zn1 N3 101.1(5) .
C1 N1 Zn1 N2 -13.3(3) .
C18 N1 Zn1 N2 -174.2(3) .
C1 N1 Zn1 N4 179.5(3) .
C18 N1 Zn1 N4 18.7(3) .
C1 N1 Zn1 O4 83.8(3) 1_655
C18 N1 Zn1 O4 -77.0(3) 1_655
C73 O6 C70 C71 6(3) .
C70 O6 C73 C72 -24(3) .
C71 C72 C73 O6 31(2) .
O6 C70 C71 C72 14(3) .
C73 C72 C71 C70 -27(2) .
C73' O6' C70' C71' 12(3) .
C70' O6' C73' C72' 17(3) .
C71' C72' C73' O6' -38(3) .
C73' C72' C71' C70' 44(2) .
O6' C70' C71' C72' -36(3) .
Si4 C62 C63 C64 169.4(3) .
C62 C63 C64 O4 60.1(5) .
